data_2108299
loop_
_publ_author_name
'Berger, Gilles'
'Soubhye, Jalal'
'Wintjens, Ren\'e'
'Robeyns, Koen'
'Meyer, Franck'

_publ_section_title
;
 Crystal packing and theoretical analysis of halogen- and hydrogen-bonded
 hydrazones from pharmaceuticals. Evidence of type I and II halogen bonds
 in extended chains of dichloromethane
;
_journal_issue 6
_journal_name_full 'Acta Crystallographica Section B'
_journal_page_first
;
;
_journal_paper_doi 10.1107/S2052520618014221
_journal_volume 74
_journal_year 2018
_chemical_formula_moiety 'C15 H12 N4 O, C H2 Cl2'
_chemical_formula_sum 'C16 H14 Cl2 N4 O'
_chemical_formula_weight 349.21
_space_group_crystal_system monoclinic
_space_group_IT_number 14
_space_group_name_Hall '-P 2ybc'
_space_group_name_H-M_alt 'P 1 21/c 1'
_symmetry_space_group_name_Hall '-P 2ybc'
_symmetry_space_group_name_H-M 'P 1 21/c 1'
_atom_sites_solution_hydrogens geom
_audit_creation_method SHELXL-2014/7
_cell_angle_alpha 90
_cell_angle_beta 98.0651(15)
_cell_angle_gamma 90
_cell_formula_units_Z 8
_cell_length_a 9.51859(16)
_cell_length_b 15.70955(19)
_cell_length_c 21.6869(3)
_cell_measurement_reflns_used 11622
_cell_measurement_temperature 297(2)
_cell_measurement_theta_max 26.1050
_cell_measurement_theta_min 2.8640
_cell_volume 3210.83(8)
_computing_cell_refinement
;
CrysAlisPro, Agilent Technologies,
Version 1.171.37.35 (release 13-08-2014 CrysAlis171 .NET)
(compiled Aug 13 2014,18:06:01)
;
_computing_data_collection MAR
_computing_data_reduction
;
CrysAlisPro, Agilent Technologies,
Version 1.171.37.35 (release 13-08-2014 CrysAlis171 .NET)
(compiled Aug 13 2014,18:06:01)
;
_computing_molecular_graphics 'MERCURY (Macrae et al., 2008)'
_computing_publication_material
;

'MERCURY (Macrae et al., 2008), Platon (Spek, 2009)'



;
_computing_structure_refinement 'SHELXL-2014/7 (Sheldrick, 2014)'
_computing_structure_solution 'SHELXT (Sheldrick, 2015)'
_diffrn_ambient_temperature 297(2)
_diffrn_measured_fraction_theta_full 0.982
_diffrn_measured_fraction_theta_max 0.977
_diffrn_measurement_device_type 'MAR345 image plate'
_diffrn_measurement_method '180 images, \D\F 1.0\% '
_diffrn_radiation_monochromator 'Xenocs Fox3D mirror'
_diffrn_radiation_type MoK\a
_diffrn_radiation_wavelength 0.71073
_diffrn_reflns_av_R_equivalents 0.0196
_diffrn_reflns_av_unetI/netI 0.0144
_diffrn_reflns_Laue_measured_fraction_full 0.982
_diffrn_reflns_Laue_measured_fraction_max 0.977
_diffrn_reflns_limit_h_max 11
_diffrn_reflns_limit_h_min -11
_diffrn_reflns_limit_k_max 19
_diffrn_reflns_limit_k_min -18
_diffrn_reflns_limit_l_max 26
_diffrn_reflns_limit_l_min -26
_diffrn_reflns_number 22125
_diffrn_reflns_point_group_measured_fraction_full 0.982
_diffrn_reflns_point_group_measured_fraction_max 0.977
_diffrn_reflns_theta_full 25.242
_diffrn_reflns_theta_max 26.190
_diffrn_reflns_theta_min 3.070
_diffrn_source 'Rigaku UltraX 18 rotating anode'
_exptl_absorpt_coefficient_mu 0.414
_exptl_absorpt_correction_T_max 1.00000
_exptl_absorpt_correction_T_min 0.87464
_exptl_absorpt_correction_type multi-scan
_exptl_absorpt_process_details
;
CrysAlisPro, Agilent Technologies,
Version 1.171.37.35 (release 13-08-2014 CrysAlis171 .NET)
(compiled Aug 13 2014,18:06:01)
Empirical absorption correction using spherical harmonics,
 implemented in SCALE3 ABSPACK scaling algorithm.
;
_exptl_crystal_colour yellow
_exptl_crystal_density_diffrn 1.445
_exptl_crystal_description block
_exptl_crystal_F_000 1440
_exptl_crystal_size_max 0.5
_exptl_crystal_size_mid 0.5
_exptl_crystal_size_min 0.32
_refine_diff_density_max 1.237
_refine_diff_density_min -1.132
_refine_diff_density_rms 0.061
_refine_ls_extinction_method none
_refine_ls_goodness_of_fit_ref 1.016
_refine_ls_hydrogen_treatment constr
_refine_ls_matrix_type full
_refine_ls_number_parameters 417
_refine_ls_number_reflns 6290
_refine_ls_number_restraints 0
_refine_ls_restrained_S_all 1.016
_refine_ls_R_factor_all 0.0566
_refine_ls_R_factor_gt 0.0526
_refine_ls_shift/su_max 0.001
_refine_ls_shift/su_mean 0.000
_refine_ls_structure_factor_coef Fsqd
_refine_ls_weighting_details 'w=1/[\s^2^(Fo^2^)+(0.0645P)^2^+4.0926P] where P=(Fo^2^+2Fc^2^)/3'
_refine_ls_weighting_scheme calc
_refine_ls_wR_factor_gt 0.1329
_refine_ls_wR_factor_ref 0.1361
_reflns_Friedel_coverage 0.000
_reflns_number_gt 5748
_reflns_number_total 6290
_reflns_threshold_expression 'I > 2\s(I)'
_cod_data_source_file lo5039sup1.cif
_cod_data_source_block HyOH
_cod_database_code 2108299
_shelx_shelxl_version_number 2014/7
_shelx_space_group_comment
;
The symmetry employed for this shelxl refinement is uniquely defined
by the following loop, which should always be used as a source of
symmetry information in preference to the above space-group names.
They are only intended as comments.
;

loop_
_space_group_symop_operation_xyz
'x, y, z'
'-x, y+1/2, -z+1/2'
'-x, -y, -z'
'x, -y-1/2, z-1/2'

loop_
_atom_site_label
_atom_site_type_symbol
_atom_site_fract_x
_atom_site_fract_y
_atom_site_fract_z
_atom_site_U_iso_or_equiv
_atom_site_adp_type
_atom_site_occupancy
_atom_site_site_symmetry_order
_atom_site_calc_flag
_atom_site_refinement_flags_posn
_atom_site_refinement_flags_adp
O1 O 0.35051(18) 0.88621(10) 0.74921(7) 0.0320(4) Uani 1 1 d . .
H1 H 0.3749 0.8969 0.7862 0.048 Uiso 1 1 calc R U
C2 C 0.4026(2) 0.80946(13) 0.73563(9) 0.0234(4) Uani 1 1 d . .
C3 C 0.4931(2) 0.76235(13) 0.77871(9) 0.0247(4) Uani 1 1 d . .
H3 H 0.5223 0.7842 0.8183 0.030 Uiso 1 1 calc R U
C4 C 0.5396(2) 0.68304(13) 0.76265(9) 0.0263(4) Uani 1 1 d . .
H4 H 0.6008 0.6522 0.7916 0.032 Uiso 1 1 calc R U
C5 C 0.4965(2) 0.64837(13) 0.70372(9) 0.0231(4) Uani 1 1 d . .
C6 C 0.4085(2) 0.69724(13) 0.66047(9) 0.0248(4) Uani 1 1 d . .
H6 H 0.3803 0.6758 0.6207 0.030 Uiso 1 1 calc R U
C7 C 0.3627(2) 0.77691(14) 0.67586(10) 0.0276(4) Uani 1 1 d . .
H7 H 0.3052 0.8089 0.6463 0.033 Uiso 1 1 calc R U
C8 C 0.5489(2) 0.56484(13) 0.68857(10) 0.0264(4) Uani 1 1 d . .
H8 H 0.6214 0.5399 0.7158 0.032 Uiso 1 1 calc R U
N9 N 0.49832(19) 0.52481(10) 0.63907(8) 0.0237(4) Uani 1 1 d . .
N10 N 0.56612(18) 0.44685(10) 0.63295(8) 0.0228(4) Uani 1 1 d . .
C11 C 0.5176(2) 0.40816(12) 0.58054(9) 0.0203(4) Uani 1 1 d . .
N12 N 0.40802(18) 0.43875(11) 0.53938(8) 0.0224(4) Uani 1 1 d . .
H12 H 0.3727 0.4868 0.5484 0.027 Uiso 1 1 calc R U
N13 N 0.34844(19) 0.40097(11) 0.48524(8) 0.0254(4) Uani 1 1 d . .
C14 C 0.4020(2) 0.32918(14) 0.47156(9) 0.0272(4) Uani 1 1 d . .
H14 H 0.3616 0.3021 0.4352 0.033 Uiso 1 1 calc R U
C15 C 0.5203(2) 0.28791(13) 0.50863(9) 0.0237(4) Uani 1 1 d . .
C16 C 0.5757(3) 0.21036(14) 0.49132(10) 0.0303(5) Uani 1 1 d . .
H16 H 0.5342 0.1827 0.4554 0.036 Uiso 1 1 calc R U
C17 C 0.6916(3) 0.17497(14) 0.52730(11) 0.0328(5) Uani 1 1 d . .
H17 H 0.7286 0.1236 0.5156 0.039 Uiso 1 1 calc R U
C18 C 0.7537(2) 0.21613(14) 0.58152(10) 0.0306(5) Uani 1 1 d . .
H18 H 0.8325 0.1922 0.6055 0.037 Uiso 1 1 calc R U
C19 C 0.6992(2) 0.29181(13) 0.59974(9) 0.0252(4) Uani 1 1 d . .
H19 H 0.7409 0.3187 0.6359 0.030 Uiso 1 1 calc R U
C20 C 0.5807(2) 0.32819(12) 0.56363(9) 0.0206(4) Uani 1 1 d . .
O21 O 0.19608(16) 0.09394(9) 0.24541(7) 0.0283(3) Uani 1 1 d . .
H21 H 0.1518 0.0748 0.2132 0.042 Uiso 1 1 calc R U
C22 C 0.1322(2) 0.16628(12) 0.26169(9) 0.0222(4) Uani 1 1 d . .
C23 C -0.0055(2) 0.18861(13) 0.23644(9) 0.0260(4) Uani 1 1 d . .
H23 H -0.0581 0.1530 0.2077 0.031 Uiso 1 1 calc R U
C24 C -0.0642(2) 0.26395(13) 0.25427(9) 0.0253(4) Uani 1 1 d . .
H24 H -0.1560 0.2785 0.2370 0.030 Uiso 1 1 calc R U
C25 C 0.0117(2) 0.31825(13) 0.29754(9) 0.0222(4) Uani 1 1 d . .
C26 C 0.1491(2) 0.29437(13) 0.32291(9) 0.0260(4) Uani 1 1 d . .
H26 H 0.2015 0.3296 0.3521 0.031 Uiso 1 1 calc R U
C27 C 0.2087(2) 0.21954(13) 0.30554(9) 0.0259(4) Uani 1 1 d . .
H27 H 0.3002 0.2046 0.3232 0.031 Uiso 1 1 calc R U
C28 C -0.0492(2) 0.39912(13) 0.31370(9) 0.0235(4) Uani 1 1 d . .
H28 H -0.1386 0.4148 0.2940 0.028 Uiso 1 1 calc R U
N29 N 0.01772(19) 0.44894(11) 0.35429(8) 0.0237(4) Uani 1 1 d . .
N30 N -0.05494(18) 0.52465(10) 0.36330(8) 0.0222(4) Uani 1 1 d . .
C31 C 0.0001(2) 0.56323(12) 0.41469(9) 0.0207(4) Uani 1 1 d . .
N32 N 0.11503(18) 0.53201(11) 0.45289(8) 0.0225(4) Uani 1 1 d . .
H32 H 0.1523 0.4861 0.4409 0.027 Uiso 1 1 calc R U
N33 N 0.17699(18) 0.56593(11) 0.50801(8) 0.0240(4) Uani 1 1 d . .
C34 C 0.1210(2) 0.63445(13) 0.52629(9) 0.0244(4) Uani 1 1 d . .
H34 H 0.1602 0.6576 0.5643 0.029 Uiso 1 1 calc R U
C35 C 0.0014(2) 0.67761(13) 0.49171(9) 0.0227(4) Uani 1 1 d . .
C36 C -0.0508(2) 0.75374(14) 0.51304(10) 0.0283(4) Uani 1 1 d . .
H36 H -0.0112 0.7762 0.5512 0.034 Uiso 1 1 calc R U
C37 C -0.1611(2) 0.79547(14) 0.47735(11) 0.0311(5) Uani 1 1 d . .
H37 H -0.1943 0.8469 0.4909 0.037 Uiso 1 1 calc R U
C38 C -0.2226(2) 0.76034(14) 0.42077(10) 0.0297(5) Uani 1 1 d . .
H38 H -0.2972 0.7886 0.3969 0.036 Uiso 1 1 calc R U
C39 C -0.1746(2) 0.68448(13) 0.39975(9) 0.0250(4) Uani 1 1 d . .
H39 H -0.2181 0.6610 0.3625 0.030 Uiso 1 1 calc R U
C40 C -0.0595(2) 0.64259(12) 0.43470(9) 0.0210(4) Uani 1 1 d . .
C41 C 0.0803(3) 0.96999(17) 0.65255(14) 0.0452(6) Uani 1 1 d . .
H41A H -0.0011 0.9421 0.6660 0.054 Uiso 1 1 calc R U
H41B H 0.1655 0.9427 0.6733 0.054 Uiso 1 1 calc R U
Cl42 Cl 0.08127(9) 1.07697(6) 0.67309(4) 0.0650(3) Uani 1 1 d . .
Cl43 Cl 0.07280(8) 0.95924(7) 0.57106(4) 0.0715(3) Uani 1 1 d . .
C44 C 0.4013(3) -0.0070(2) 0.35576(14) 0.0489(7) Uani 1 1 d . .
H44A H 0.3983 0.0277 0.3186 0.059 Uiso 1 1 calc R U
H44B H 0.3678 -0.0636 0.3431 0.059 Uiso 1 1 calc R U
Cl45 Cl 0.57710(7) -0.01353(5) 0.39314(4) 0.0554(2) Uani 1 1 d . .
Cl46 Cl 0.28942(8) 0.03725(5) 0.40485(4) 0.0527(2) Uani 1 1 d . .

loop_
_atom_site_aniso_label
_atom_site_aniso_U_11
_atom_site_aniso_U_22
_atom_site_aniso_U_33
_atom_site_aniso_U_23
_atom_site_aniso_U_13
_atom_site_aniso_U_12
O1 0.0422(9) 0.0242(8) 0.0260(7) -0.0064(6) -0.0079(7) 0.0104(7)
C2 0.0260(10) 0.0189(9) 0.0244(10) -0.0015(8) 0.0004(8) 0.0007(8)
C3 0.0306(11) 0.0230(10) 0.0186(9) -0.0030(8) -0.0034(8) 0.0006(8)
C4 0.0331(11) 0.0228(10) 0.0209(9) 0.0008(8) -0.0042(8) 0.0025(8)
C5 0.0273(10) 0.0192(9) 0.0222(9) -0.0014(7) 0.0009(8) -0.0018(8)
C6 0.0281(10) 0.0238(10) 0.0206(9) -0.0038(8) -0.0032(8) -0.0016(8)
C7 0.0305(11) 0.0259(10) 0.0233(10) -0.0002(8) -0.0066(8) 0.0051(8)
C8 0.0327(11) 0.0210(10) 0.0233(10) 0.0006(8) -0.0037(8) 0.0011(8)
N9 0.0294(9) 0.0169(8) 0.0241(8) -0.0004(6) 0.0013(7) 0.0009(7)
N10 0.0284(9) 0.0173(8) 0.0214(8) -0.0003(6) -0.0014(7) 0.0009(7)
C11 0.0236(9) 0.0181(9) 0.0192(9) 0.0033(7) 0.0024(7) -0.0019(7)
N12 0.0271(9) 0.0180(8) 0.0207(8) -0.0006(6) -0.0017(7) 0.0014(7)
N13 0.0286(9) 0.0270(9) 0.0187(8) 0.0015(7) -0.0030(7) -0.0004(7)
C14 0.0330(11) 0.0283(11) 0.0186(9) -0.0028(8) -0.0025(8) -0.0011(9)
C15 0.0293(10) 0.0227(10) 0.0192(9) 0.0012(8) 0.0033(8) -0.0014(8)
C16 0.0417(13) 0.0247(10) 0.0246(10) -0.0043(8) 0.0049(9) -0.0009(9)
C17 0.0444(13) 0.0209(10) 0.0345(12) 0.0006(9) 0.0109(10) 0.0084(9)
C18 0.0313(11) 0.0285(11) 0.0318(11) 0.0054(9) 0.0042(9) 0.0083(9)
C19 0.0269(10) 0.0248(10) 0.0230(10) 0.0012(8) 0.0002(8) 0.0004(8)
C20 0.0243(10) 0.0182(9) 0.0193(9) 0.0015(7) 0.0029(7) -0.0016(7)
O21 0.0345(8) 0.0226(7) 0.0248(7) -0.0051(6) -0.0060(6) 0.0038(6)
C22 0.0287(10) 0.0201(9) 0.0173(9) 0.0013(7) 0.0017(7) -0.0011(8)
C23 0.0275(10) 0.0254(10) 0.0230(10) -0.0049(8) -0.0038(8) -0.0047(8)
C24 0.0242(10) 0.0259(10) 0.0239(10) -0.0012(8) -0.0032(8) -0.0009(8)
C25 0.0267(10) 0.0211(9) 0.0184(9) 0.0013(7) 0.0011(7) -0.0024(8)
C26 0.0298(11) 0.0239(10) 0.0219(9) -0.0036(8) -0.0055(8) -0.0027(8)
C27 0.0253(10) 0.0261(10) 0.0236(10) -0.0005(8) -0.0058(8) 0.0015(8)
C28 0.0258(10) 0.0235(10) 0.0198(9) 0.0016(8) -0.0014(7) 0.0003(8)
N29 0.0298(9) 0.0190(8) 0.0211(8) 0.0002(6) -0.0008(7) 0.0026(7)
N30 0.0283(9) 0.0172(8) 0.0201(8) 0.0008(6) -0.0001(7) 0.0019(6)
C31 0.0228(9) 0.0194(9) 0.0194(9) 0.0038(7) 0.0013(7) -0.0017(7)
N32 0.0264(9) 0.0197(8) 0.0200(8) -0.0009(6) -0.0016(7) 0.0022(7)
N33 0.0251(9) 0.0256(9) 0.0198(8) 0.0011(7) -0.0024(7) -0.0010(7)
C34 0.0267(10) 0.0268(10) 0.0185(9) -0.0015(8) -0.0009(8) -0.0036(8)
C35 0.0246(10) 0.0222(10) 0.0209(9) 0.0004(8) 0.0020(8) -0.0034(8)
C36 0.0318(11) 0.0254(10) 0.0272(10) -0.0056(8) 0.0030(8) -0.0024(8)
C37 0.0371(12) 0.0217(10) 0.0349(12) -0.0035(9) 0.0065(9) 0.0040(9)
C38 0.0319(11) 0.0263(11) 0.0300(11) 0.0045(9) 0.0017(9) 0.0059(9)
C39 0.0297(11) 0.0241(10) 0.0204(9) 0.0014(8) 0.0003(8) 0.0007(8)
C40 0.0251(10) 0.0185(9) 0.0197(9) 0.0025(7) 0.0037(7) -0.0020(7)
C41 0.0405(14) 0.0379(14) 0.0551(16) 0.0142(12) -0.0010(12) 0.0013(11)
Cl42 0.0683(5) 0.0620(5) 0.0621(5) -0.0331(4) -0.0004(4) 0.0183(4)
Cl43 0.0477(4) 0.0930(7) 0.0743(5) -0.0558(5) 0.0106(4) -0.0117(4)
C44 0.0432(15) 0.0532(17) 0.0474(15) -0.0068(13) -0.0037(12) 0.0103(12)
Cl45 0.0365(4) 0.0652(5) 0.0628(5) -0.0071(4) 0.0006(3) 0.0060(3)
Cl46 0.0462(4) 0.0531(4) 0.0604(4) 0.0121(3) 0.0128(3) 0.0153(3)

loop_
_atom_type_symbol
_atom_type_description
_atom_type_scat_dispersion_real
_atom_type_scat_dispersion_imag
_atom_type_scat_source
C C 0.0033 0.0016 'International Tables Vol C Tables 4.2.6.8 and 6.1.1.4'
H H 0.0000 0.0000 'International Tables Vol C Tables 4.2.6.8 and 6.1.1.4'
N N 0.0061 0.0033 'International Tables Vol C Tables 4.2.6.8 and 6.1.1.4'
O O 0.0106 0.0060 'International Tables Vol C Tables 4.2.6.8 and 6.1.1.4'
Cl Cl 0.1484 0.1585 'International Tables Vol C Tables 4.2.6.8 and 6.1.1.4'

loop_
_geom_angle_atom_site_label_1
_geom_angle_atom_site_label_2
_geom_angle_atom_site_label_3
_geom_angle
C2 O1 H1 109.5
O1 C2 C3 122.65(18)
O1 C2 C7 117.96(18)
C3 C2 C7 119.38(18)
C4 C3 C2 119.99(18)
C4 C3 H3 120.0
C2 C3 H3 120.0
C3 C4 C5 121.21(19)
C3 C4 H4 119.4
C5 C4 H4 119.4
C6 C5 C4 118.15(18)
C6 C5 C8 122.38(18)
C4 C5 C8 119.42(18)
C7 C6 C5 121.04(18)
C7 C6 H6 119.5
C5 C6 H6 119.5
C6 C7 C2 120.17(19)
C6 C7 H7 119.9
C2 C7 H7 119.9
N9 C8 C5 122.13(19)
N9 C8 H8 118.9
C5 C8 H8 118.9
C8 N9 N10 112.70(17)
C11 N10 N9 112.09(16)
N10 C11 N12 123.19(18)
N10 C11 C20 120.52(17)
N12 C11 C20 116.29(17)
C11 N12 N13 126.69(17)
C11 N12 H12 116.7
N13 N12 H12 116.7
C14 N13 N12 116.60(17)
N13 C14 C15 124.62(19)
N13 C14 H14 117.7
C15 C14 H14 117.7
C16 C15 C20 119.74(19)
C16 C15 C14 122.42(19)
C20 C15 C14 117.84(18)
C17 C16 C15 120.1(2)
C17 C16 H16 119.9
C15 C16 H16 119.9
C16 C17 C18 120.1(2)
C16 C17 H17 120.0
C18 C17 H17 120.0
C19 C18 C17 120.6(2)
C19 C18 H18 119.7
C17 C18 H18 119.7
C18 C19 C20 119.86(19)
C18 C19 H19 120.1
C20 C19 H19 120.1
C15 C20 C19 119.60(18)
C15 C20 C11 117.90(17)
C19 C20 C11 122.50(18)
C22 O21 H21 109.5
O21 C22 C27 118.02(18)
O21 C22 C23 122.63(18)
C27 C22 C23 119.34(19)
C24 C23 C22 119.94(18)
C24 C23 H23 120.0
C22 C23 H23 120.0
C23 C24 C25 121.30(19)
C23 C24 H24 119.4
C25 C24 H24 119.4
C24 C25 C26 117.98(19)
C24 C25 C28 120.61(18)
C26 C25 C28 121.37(18)
C27 C26 C25 121.26(18)
C27 C26 H26 119.4
C25 C26 H26 119.4
C26 C27 C22 120.16(19)
C26 C27 H27 119.9
C22 C27 H27 119.9
N29 C28 C25 121.46(18)
N29 C28 H28 119.3
C25 C28 H28 119.3
C28 N29 N30 114.02(17)
C31 N30 N29 111.35(16)
N30 C31 N32 122.65(18)
N30 C31 C40 121.41(17)
N32 C31 C40 115.94(17)
N33 N32 C31 126.97(17)
N33 N32 H32 116.5
C31 N32 H32 116.5
C34 N33 N32 116.68(17)
N33 C34 C35 124.31(18)
N33 C34 H34 117.8
C35 C34 H34 117.8
C36 C35 C40 120.33(19)
C36 C35 C34 121.43(18)
C40 C35 C34 118.22(18)
C37 C36 C35 119.91(19)
C37 C36 H36 120.0
C35 C36 H36 120.0
C36 C37 C38 119.8(2)
C36 C37 H37 120.1
C38 C37 H37 120.1
C39 C38 C37 121.0(2)
C39 C38 H38 119.5
C37 C38 H38 119.5
C38 C39 C40 119.80(19)
C38 C39 H39 120.1
C40 C39 H39 120.1
C35 C40 C39 119.11(18)
C35 C40 C31 117.83(17)
C39 C40 C31 123.06(18)
Cl42 C41 Cl43 110.30(15)
Cl42 C41 H41A 109.6
Cl43 C41 H41A 109.6
Cl42 C41 H41B 109.6
Cl43 C41 H41B 109.6
H41A C41 H41B 108.1
Cl46 C44 Cl45 111.33(16)
Cl46 C44 H44A 109.4
Cl45 C44 H44A 109.4
Cl46 C44 H44B 109.4
Cl45 C44 H44B 109.4
H44A C44 H44B 108.0

loop_
_geom_bond_atom_site_label_1
_geom_bond_atom_site_label_2
_geom_bond_distance
O1 C2 1.352(2)
O1 H1 0.8200
C2 C3 1.392(3)
C2 C7 1.396(3)
C3 C4 1.383(3)
C3 H3 0.9300
C4 C5 1.397(3)
C4 H4 0.9300
C5 C6 1.396(3)
C5 C8 1.457(3)
C6 C7 1.381(3)
C6 H6 0.9300
C7 H7 0.9300
C8 N9 1.278(3)
C8 H8 0.9300
N9 N10 1.399(2)
N10 C11 1.314(3)
C11 N12 1.362(3)
C11 C20 1.461(3)
N12 N13 1.366(2)
N12 H12 0.8600
N13 C14 1.289(3)
C14 C15 1.442(3)
C14 H14 0.9300
C15 C16 1.400(3)
C15 C20 1.401(3)
C16 C17 1.376(3)
C16 H16 0.9300
C17 C18 1.398(3)
C17 H17 0.9300
C18 C19 1.377(3)
C18 H18 0.9300
C19 C20 1.401(3)
C19 H19 0.9300
O21 C22 1.358(2)
O21 H21 0.8200
C22 C27 1.393(3)
C22 C23 1.393(3)
C23 C24 1.387(3)
C23 H23 0.9300
C24 C25 1.393(3)
C24 H24 0.9300
C25 C26 1.398(3)
C25 C28 1.459(3)
C26 C27 1.380(3)
C26 H26 0.9300
C27 H27 0.9300
C28 N29 1.279(3)
C28 H28 0.9300
N29 N30 1.403(2)
N30 C31 1.311(3)
C31 N32 1.367(3)
C31 C40 1.461(3)
N32 N33 1.365(2)
N32 H32 0.8600
N33 C34 1.288(3)
C34 C35 1.441(3)
C34 H34 0.9300
C35 C36 1.398(3)
C35 C40 1.402(3)
C36 C37 1.379(3)
C36 H36 0.9300
C37 C38 1.397(3)
C37 H37 0.9300
C38 C39 1.377(3)
C38 H38 0.9300
C39 C40 1.405(3)
C39 H39 0.9300
C41 Cl42 1.738(3)
C41 Cl43 1.767(3)
C41 H41A 0.9700
C41 H41B 0.9700
C44 Cl46 1.752(3)
C44 Cl45 1.757(3)
C44 H44A 0.9700
C44 H44B 0.9700

loop_
_geom_torsion_atom_site_label_1
_geom_torsion_atom_site_label_2
_geom_torsion_atom_site_label_3
_geom_torsion_atom_site_label_4
_geom_torsion
O1 C2 C3 C4 178.1(2)
C7 C2 C3 C4 -1.7(3)
C2 C3 C4 C5 -0.6(3)
C3 C4 C5 C6 2.1(3)
C3 C4 C5 C8 179.6(2)
C4 C5 C6 C7 -1.4(3)
C8 C5 C6 C7 -178.8(2)
C5 C6 C7 C2 -0.9(3)
O1 C2 C7 C6 -177.4(2)
C3 C2 C7 C6 2.4(3)
C6 C5 C8 N9 -12.7(3)
C4 C5 C8 N9 170.0(2)
C5 C8 N9 N10 178.55(18)
C8 N9 N10 C11 -177.10(18)
N9 N10 C11 N12 -3.8(3)
N9 N10 C11 C20 176.29(16)
N10 C11 N12 N13 -177.53(19)
C20 C11 N12 N13 2.4(3)
C11 N12 N13 C14 -0.4(3)
N12 N13 C14 C15 -1.1(3)
N13 C14 C15 C16 -179.2(2)
N13 C14 C15 C20 0.5(3)
C20 C15 C16 C17 -1.7(3)
C14 C15 C16 C17 177.9(2)
C15 C16 C17 C18 0.4(3)
C16 C17 C18 C19 0.6(3)
C17 C18 C19 C20 -0.2(3)
C16 C15 C20 C19 2.1(3)
C14 C15 C20 C19 -177.58(19)
C16 C15 C20 C11 -178.78(18)
C14 C15 C20 C11 1.6(3)
C18 C19 C20 C15 -1.1(3)
C18 C19 C20 C11 179.80(19)
N10 C11 C20 C15 177.07(18)
N12 C11 C20 C15 -2.8(3)
N10 C11 C20 C19 -3.8(3)
N12 C11 C20 C19 176.30(18)
O21 C22 C23 C24 -179.07(19)
C27 C22 C23 C24 1.1(3)
C22 C23 C24 C25 -0.4(3)
C23 C24 C25 C26 -0.3(3)
C23 C24 C25 C28 177.22(19)
C24 C25 C26 C27 0.3(3)
C28 C25 C26 C27 -177.20(19)
C25 C26 C27 C22 0.4(3)
O21 C22 C27 C26 179.07(18)
C23 C22 C27 C26 -1.1(3)
C24 C25 C28 N29 178.5(2)
C26 C25 C28 N29 -4.0(3)
C25 C28 N29 N30 178.85(17)
C28 N29 N30 C31 164.67(18)
N29 N30 C31 N32 0.8(3)
N29 N30 C31 C40 -178.71(16)
N30 C31 N32 N33 -177.83(18)
C40 C31 N32 N33 1.7(3)
C31 N32 N33 C34 0.4(3)
N32 N33 C34 C35 -1.7(3)
N33 C34 C35 C36 -177.4(2)
N33 C34 C35 C40 0.7(3)
C40 C35 C36 C37 -1.2(3)
C34 C35 C36 C37 176.9(2)
C35 C36 C37 C38 1.7(3)
C36 C37 C38 C39 -0.2(3)
C37 C38 C39 C40 -1.7(3)
C36 C35 C40 C39 -0.7(3)
C34 C35 C40 C39 -178.90(18)
C36 C35 C40 C31 179.64(18)
C34 C35 C40 C31 1.5(3)
C38 C39 C40 C35 2.2(3)
C38 C39 C40 C31 -178.23(19)
N30 C31 C40 C35 177.02(18)
N32 C31 C40 C35 -2.5(3)
N30 C31 C40 C39 -2.6(3)
N32 C31 C40 C39 177.84(18)
